data_4317022
loop_
_publ_author_name
'Paul M. Barron'
'Curtis A. Wray'
'Chunhua Hu'
'Zhiyong Guo'
'Wonyoung Choe'

_publ_section_title
;
 A Bioinspired Synthetic Approach for Building Metal-Organic Frameworks
 with Accessible Metal Centers
;
_journal_name_full 'Inorganic Chemistry'
_journal_page_first 10217
_journal_page_last 10219
_journal_paper_doi 10.1021/ic101459j
_journal_volume 49
_journal_year 2010
_chemical_formula_moiety 'C60 H40 Co3 N6 O10'
_chemical_formula_sum 'C60 H40 Co3 N6 O10'
_chemical_formula_weight 1181.77
_chemical_name_systematic
; 
 ? 
;
_space_group_IT_number 63
_symmetry_cell_setting orthorhombic
_symmetry_space_group_name_Hall '-C 2c 2'
_symmetry_space_group_name_H-M 'C m c m'
_atom_sites_solution_hydrogens geom
_atom_sites_solution_primary direct
_atom_sites_solution_secondary difmap
_audit_creation_method SHELXL-97
_cell_angle_alpha 90.00
_cell_angle_beta 90.00
_cell_angle_gamma 90.00
_cell_formula_units_Z 4
_cell_length_a 23.562(3)
_cell_length_b 23.572(3)
_cell_length_c 27.853(3)
_cell_measurement_reflns_used 5781
_cell_measurement_temperature 296(2)
_cell_measurement_theta_max 24.60
_cell_measurement_theta_min 2.26
_cell_volume 15470(3)
_computing_cell_refinement 'Bruker SMART'
_computing_data_collection 'Bruker SMART'
_computing_data_reduction 'Bruker SAINT'
_computing_molecular_graphics 'Bruker SHELXTL'
_computing_publication_material 'Bruker SHELXTL'
_computing_structure_refinement 'Bruker SHELXTL'
_computing_structure_solution 'Bruker SHELXTL'
_diffrn_ambient_temperature 296(2)
_diffrn_measured_fraction_theta_full 1.000
_diffrn_measured_fraction_theta_max 1.000
_diffrn_measurement_device_type 'Bruker APEX-II CCD'
_diffrn_measurement_method '\w scans'
_diffrn_radiation_monochromator graphite
_diffrn_radiation_source 'fine-focus sealed tube'
_diffrn_radiation_type MoK\a
_diffrn_radiation_wavelength 0.71073
_diffrn_reflns_av_R_equivalents 0.0984
_diffrn_reflns_av_sigmaI/netI 0.0504
_diffrn_reflns_limit_h_max 28
_diffrn_reflns_limit_h_min -28
_diffrn_reflns_limit_k_max 28
_diffrn_reflns_limit_k_min -28
_diffrn_reflns_limit_l_max 33
_diffrn_reflns_limit_l_min -33
_diffrn_reflns_number 77767
_diffrn_reflns_theta_full 25.20
_diffrn_reflns_theta_max 25.20
_diffrn_reflns_theta_min 1.42
_exptl_absorpt_coefficient_mu 0.341
_exptl_absorpt_correction_T_max 0.9445
_exptl_absorpt_correction_T_min 0.9046
_exptl_absorpt_correction_type multi-scan
_exptl_absorpt_process_details SADABS
_exptl_crystal_colour red
_exptl_crystal_density_diffrn 0.507
_exptl_crystal_density_method 'not measured'
_exptl_crystal_description prism
_exptl_crystal_F_000 2412
_exptl_crystal_size_max 0.29
_exptl_crystal_size_mid 0.26
_exptl_crystal_size_min 0.16
_platon_squeeze_details
;
Disordered, independent solvent molecules were eliminated from the refinement 
using SQUEEZE/PLATON [Spek, A.L. (2003), J. Appl. Cryst. 36, 7-13].

R factors before data are squeezed:
_refine_ls_R_factor_all           0.2604 
_refine_ls_R_factor_gt            0.2055 
_refine_ls_wR_factor_ref          0.5181 
_refine_ls_wR_factor_gt           0.4795 

;
_refine_diff_density_max 1.375
_refine_diff_density_min -1.798
_refine_diff_density_rms 0.087
_refine_ls_extinction_method none
_refine_ls_goodness_of_fit_ref 1.050
_refine_ls_hydrogen_treatment constr
_refine_ls_matrix_type full
_refine_ls_number_parameters 254
_refine_ls_number_reflns 7308
_refine_ls_number_restraints 44
_refine_ls_restrained_S_all 1.055
_refine_ls_R_factor_all 0.1483
_refine_ls_R_factor_gt 0.0996
_refine_ls_shift/su_max 0.001
_refine_ls_shift/su_mean 0.000
_refine_ls_structure_factor_coef Fsqd
_refine_ls_weighting_details 'calc w=1/[\s^2^(Fo^2^)+(0.1750P)^2^+0.0000P] where P=(Fo^2^+2Fc^2^)/3'
_refine_ls_weighting_scheme calc
_refine_ls_wR_factor_gt 0.2606
_refine_ls_wR_factor_ref 0.2926
_reflns_number_gt 4121
_reflns_number_total 7308
_reflns_threshold_expression >2sigma(I)
_cod_data_source_file ic101459j_si_002.cif
_cod_data_source_block c8ch23sq
_cod_database_code 4317022

loop_
_symmetry_equiv_pos_as_xyz
'x, y, z'
'-x, -y, z+1/2'
'x, -y, -z'
'-x, y, -z+1/2'
'x+1/2, y+1/2, z'
'-x+1/2, -y+1/2, z+1/2'
'x+1/2, -y+1/2, -z'
'-x+1/2, y+1/2, -z+1/2'
'-x, -y, -z'
'x, y, -z-1/2'
'-x, y, z'
'x, -y, z-1/2'
'-x+1/2, -y+1/2, -z'
'x+1/2, y+1/2, -z-1/2'
'-x+1/2, y+1/2, z'
'x+1/2, -y+1/2, z-1/2'

loop_
_atom_site_label
_atom_site_type_symbol
_atom_site_fract_x
_atom_site_fract_y
_atom_site_fract_z
_atom_site_U_iso_or_equiv
_atom_site_adp_type
_atom_site_occupancy
_atom_site_symmetry_multiplicity
_atom_site_calc_flag
_atom_site_refinement_flags
_atom_site_disorder_assembly
_atom_site_disorder_group
Co1 Co 0.0000 0.46243(6) 0.2500 0.0588(4) Uani 1 4 d SU . .
Co2 Co 0.0000 -0.03813(4) 0.19902(3) 0.0408(3) Uani 1 2 d S . .
O1 O 0.0000 0.0461(2) 0.21045(17) 0.0624(14) Uani 1 2 d S . .
O2 O 0.41452(15) 0.46347(17) 0.21034(14) 0.0676(10) Uani 1 1 d . . .
O3 O 0.0000 0.8773(2) 0.2104(2) 0.0758(18) Uani 1 2 d S . .
N1 N 0.0598(3) 0.4031(3) 0.2500 0.0648(18) Uani 1 2 d S . .
N2 N 0.0623(3) 0.5239(2) 0.2500 0.0526(15) Uani 1 2 d S . .
C1 C 0.0485(4) 0.3435(3) 0.2500 0.071(2) Uani 1 2 d S . .
C2 C 0.1057(4) 0.3159(4) 0.2500 0.094(3) Uani 1 2 d S . .
H2 H 0.1127 0.2771 0.2500 0.113 Uiso 1 2 calc SR . .
C3 C 0.1452(4) 0.3570(4) 0.2500 0.101(3) Uani 1 2 d S . .
H3 H 0.1842 0.3508 0.2500 0.121 Uiso 1 2 calc SR . .
C4 C 0.1184(3) 0.4121(3) 0.2500 0.067(2) Uani 1 2 d S . .
C5 C 0.1455(3) 0.4615(3) 0.2500 0.077(2) Uani 1 2 d SD . .
C6 C 0.1159(3) 0.5161(3) 0.2500 0.073(3) Uani 1 2 d SD . .
C7 C 0.1451(4) 0.5689(4) 0.2500 0.082(3) Uani 1 2 d S . .
H7 H 0.1841 0.5749 0.2500 0.099 Uiso 1 2 calc SR . .
C8 C 0.1040(3) 0.6079(4) 0.2500 0.078(3) Uani 1 2 d S . .
H8 H 0.1081 0.6472 0.2500 0.093 Uiso 1 2 calc SR . .
C9 C 0.0537(3) 0.5772(3) 0.2500 0.0561(19) Uani 1 2 d S . .
C10 C 0.0000 0.3164(3) 0.2500 0.052(3) Uani 1 4 d SD . .
C11 C 0.0000 0.2536(4) 0.2500 0.073(4) Uani 1 4 d SD . .
C12 C 0.0000 0.2242(4) 0.2067(3) 0.105(4) Uani 1 2 d SD . .
H12 H 0.0000 0.2439 0.1778 0.126 Uiso 1 2 calc SR . .
C13 C 0.0000 0.1652(3) 0.2070(3) 0.103(4) Uani 1 2 d SDU . .
H13 H 0.0000 0.1455 0.1781 0.123 Uiso 1 2 calc SR . .
C14 C 0.0000 0.1355(3) 0.2500 0.053(3) Uani 1 4 d SDU . .
C15 C 0.0000 0.0728(3) 0.2500 0.050(2) Uani 1 4 d SD . .
C16 C 0.2083(3) 0.4623(3) 0.2500 0.067(2) Uani 1 2 d SD . .
C17 C 0.2380(2) 0.4652(4) 0.2075(2) 0.101(2) Uani 1 1 d D . .
H17 H 0.2186 0.4666 0.1785 0.121 Uiso 1 1 calc R . .
C18 C 0.2968(2) 0.4658(3) 0.2079(2) 0.0790(18) Uani 1 1 d D . .
H18 H 0.3161 0.4678 0.1788 0.095 Uiso 1 1 calc R . .
C19 C 0.3278(3) 0.4636(3) 0.2500 0.063(2) Uani 1 2 d SD . .
C20 C 0.3903(2) 0.4617(3) 0.2500 0.0566(18) Uani 1 2 d SD . .
C21 C 0.0000 0.6036(4) 0.2500 0.102(4) Uani 1 4 d SDU . .
C22 C 0.0000 0.6675(4) 0.2500 0.090(4) Uani 1 4 d SDU . .
C23 C 0.0000 0.7004(4) 0.2082(5) 0.116(4) Uani 1 2 d S . .
H23 H 0.0000 0.6819 0.1787 0.139 Uiso 1 2 calc SR . .
C24 C 0.0000 0.7591(4) 0.2087(4) 0.089(3) Uani 1 2 d S . .
H24 H 0.0000 0.7782 0.1795 0.107 Uiso 1 2 calc SR . .
C25 C 0.0000 0.7906(4) 0.2500 0.059(3) Uani 1 4 d S . .
C26 C 0.0000 0.8540(4) 0.2500 0.065(3) Uani 1 4 d S . .
N3 N 0.0000 -0.0305(2) 0.1249(2) 0.0561(15) Uani 1 2 d SD . .
C27 C -0.0340(3) -0.0591(4) 0.0946(3) 0.064(3) Uani 0.50 1 d PD . .
C28 C -0.0350(5) -0.0471(5) 0.0455(3) 0.087(4) Uani 0.50 1 d PDU . .
H28 H -0.0594 -0.0670 0.0254 0.105 Uiso 0.50 1 calc PR . .
C29 C 0.0000 -0.0059(3) 0.0268(3) 0.062(2) Uani 1 2 d SDU . .
C30 C 0.0298(5) 0.0263(5) 0.0593(3) 0.095(4) Uani 0.50 1 d PDU . .
H30 H 0.0492 0.0584 0.0489 0.114 Uiso 0.50 1 calc PR . .
C31 C 0.0312(5) 0.0116(5) 0.1072(4) 0.088(4) Uani 0.50 1 d PD . .
H31 H 0.0546 0.0319 0.1278 0.106 Uiso 0.50 1 calc PR . .
C32 C -0.0720(6) -0.1069(6) 0.1121(5) 0.105(5) Uani 0.50 1 d PD . .
H32A H -0.0684 -0.1106 0.1463 0.158 Uiso 0.50 1 calc PR . .
H32B H -0.0608 -0.1418 0.0970 0.158 Uiso 0.50 1 calc PR . .
H32C H -0.1107 -0.0985 0.1041 0.158 Uiso 0.50 1 calc PR . .
O4 O 0.0000 0.4601(4) 0.1729(3) 0.145(3) Uani 1 2 d SDU . .
H4A H 0.0000 0.4270 0.1563 0.174 Uiso 1 2 d SRD . .
H4B H 0.0000 0.4922 0.1555 0.174 Uiso 1 2 d SRD . .

loop_
_atom_site_aniso_label
_atom_site_aniso_U_11
_atom_site_aniso_U_22
_atom_site_aniso_U_33
_atom_site_aniso_U_23
_atom_site_aniso_U_13
_atom_site_aniso_U_12
Co1 0.0370(7) 0.0359(7) 0.1036(11) 0.000 0.000 0.000
Co2 0.0361(5) 0.0350(5) 0.0513(5) 0.0008(4) 0.000 0.000
O1 0.077(4) 0.043(3) 0.068(3) 0.004(3) 0.000 0.000
O2 0.044(2) 0.069(3) 0.090(3) 0.000(2) 0.0041(19) 0.001(2)
O3 0.087(5) 0.044(3) 0.097(5) 0.016(3) 0.000 0.000
N1 0.038(3) 0.052(4) 0.105(5) 0.000 0.000 0.000(3)
N2 0.051(4) 0.032(3) 0.074(4) 0.000 0.000 0.008(2)
C1 0.058(5) 0.041(4) 0.114(7) 0.000 0.000 0.000(4)
C2 0.063(6) 0.060(6) 0.159(10) 0.000 0.000 0.002(5)
C3 0.074(7) 0.063(6) 0.164(10) 0.000 0.000 0.010(5)
C4 0.043(4) 0.044(4) 0.114(7) 0.000 0.000 -0.002(3)
C5 0.054(5) 0.057(5) 0.119(7) 0.000 0.000 0.002(4)
C6 0.037(4) 0.050(4) 0.132(8) 0.000 0.000 0.000(4)
C7 0.059(6) 0.064(6) 0.123(8) 0.000 0.000 -0.011(5)
C8 0.059(5) 0.043(4) 0.131(8) 0.000 0.000 -0.005(4)
C9 0.036(4) 0.039(4) 0.093(6) 0.000 0.000 0.002(3)
C10 0.041(5) 0.037(5) 0.077(7) 0.000 0.000 0.000
C11 0.048(6) 0.035(6) 0.136(12) 0.000 0.000 0.000
C12 0.129(10) 0.074(7) 0.111(9) 0.005(6) 0.000 0.000
C13 0.140(11) 0.053(6) 0.116(8) -0.011(5) 0.000 0.000
C14 0.035(5) 0.022(4) 0.100(8) 0.000 0.000 0.000
C15 0.046(6) 0.037(5) 0.067(7) 0.000 0.000 0.000
C16 0.038(4) 0.048(4) 0.115(7) 0.000 0.000 0.000(4)
C17 0.058(4) 0.117(6) 0.127(6) 0.002(5) -0.018(4) 0.007(4)
C18 0.048(3) 0.086(5) 0.103(5) -0.006(4) 0.003(3) -0.004(3)
C19 0.042(4) 0.049(4) 0.098(6) 0.000 0.000 0.003(4)
C20 0.035(4) 0.050(4) 0.085(6) 0.000 0.000 0.006(3)
C21 0.113(9) 0.037(5) 0.156(10) 0.000 0.000 0.000
C22 0.105(9) 0.026(5) 0.141(10) 0.000 0.000 0.000
C23 0.108(9) 0.055(6) 0.184(13) -0.028(7) 0.000 0.000
C24 0.109(9) 0.062(6) 0.096(8) -0.002(5) 0.000 0.000
C25 0.064(7) 0.035(5) 0.079(8) 0.000 0.000 0.000
C26 0.046(6) 0.027(5) 0.122(12) 0.000 0.000 0.000
N3 0.059(4) 0.045(3) 0.064(4) 0.000(3) 0.000 0.000
C27 0.053(7) 0.067(7) 0.073(8) 0.000(6) -0.013(6) 0.000(5)
C28 0.091(9) 0.102(10) 0.068(8) -0.002(7) -0.015(7) -0.004(8)
C29 0.066(5) 0.061(5) 0.059(5) 0.001(4) 0.000 0.000
C30 0.118(11) 0.093(9) 0.074(8) 0.005(7) 0.000(7) -0.027(8)
C31 0.091(9) 0.107(10) 0.066(8) 0.034(7) 0.028(7) 0.002(8)
C32 0.103(11) 0.100(11) 0.113(11) 0.016(9) -0.004(9) -0.049(9)
O4 0.128(8) 0.133(8) 0.174(6) 0.002(7) 0.000 0.000

loop_
_atom_type_symbol
_atom_type_description
_atom_type_scat_dispersion_real
_atom_type_scat_dispersion_imag
_atom_type_scat_source
C C 0.0033 0.0016 'International Tables Vol C Tables 4.2.6.8 and 6.1.1.4'
H H 0.0000 0.0000 'International Tables Vol C Tables 4.2.6.8 and 6.1.1.4'
N N 0.0061 0.0033 'International Tables Vol C Tables 4.2.6.8 and 6.1.1.4'
O O 0.0106 0.0060 'International Tables Vol C Tables 4.2.6.8 and 6.1.1.4'
Co Co 0.3494 0.9721 'International Tables Vol C Tables 4.2.6.8 and 6.1.1.4'

loop_
_geom_angle_atom_site_label_1
_geom_angle_atom_site_label_2
_geom_angle_atom_site_label_3
_geom_angle
_geom_angle_site_symmetry_1
_geom_angle_site_symmetry_3
_geom_angle_publ_flag
N1 Co1 N1 90.4(4) 11 . ?
N1 Co1 N2 89.4(2) 11 11 ?
N1 Co1 N2 179.8(2) . 11 ?
N1 Co1 N2 179.8(2) 11 . ?
N1 Co1 N2 89.4(2) . . ?
N2 Co1 N2 90.8(3) 11 . ?
N1 Co1 O4 88.96(17) 11 . ?
N1 Co1 O4 88.96(17) . . ?
N2 Co1 O4 91.04(17) 11 . ?
N2 Co1 O4 91.04(17) . . ?
N1 Co1 O4 88.96(17) 11 10_556 ?
N1 Co1 O4 88.96(17) . 10_556 ?
N2 Co1 O4 91.03(17) 11 10_556 ?
N2 Co1 O4 91.03(17) . 10_556 ?
O4 Co1 O4 177.1(5) . 10_556 ?
O1 Co2 O3 161.8(2) . 1_545 ?
O1 Co2 O2 87.55(12) . 15_545 ?
O3 Co2 O2 89.65(12) 1_545 15_545 ?
O1 Co2 O2 87.55(12) . 5_445 ?
O3 Co2 O2 89.65(12) 1_545 5_445 ?
O2 Co2 O2 162.1(2) 15_545 5_445 ?
O1 Co2 N3 94.1(2) . . ?
O3 Co2 N3 104.0(2) 1_545 . ?
O2 Co2 N3 98.77(11) 15_545 . ?
O2 Co2 N3 98.77(11) 5_445 . ?
O1 Co2 Co2 80.90(14) . 10_556 ?
O3 Co2 Co2 80.94(17) 1_545 10_556 ?
O2 Co2 Co2 81.10(11) 15_545 10_556 ?
O2 Co2 Co2 81.10(11) 5_445 10_556 ?
N3 Co2 Co2 175.04(15) . 10_556 ?
C15 O1 Co2 128.8(4) . . ?
C20 O2 Co2 126.1(4) . 5 ?
C26 O3 Co2 125.5(6) . 1_565 ?
C4 N1 C1 109.5(6) . . ?
C4 N1 Co1 126.4(5) . . ?
C1 N1 Co1 124.1(5) . . ?
C9 N2 C6 107.5(6) . . ?
C9 N2 Co1 125.4(5) . . ?
C6 N2 Co1 127.1(5) . . ?
C10 C1 N1 129.9(7) . . ?
C10 C1 C2 125.0(7) . . ?
N1 C1 C2 105.1(7) . . ?
C3 C2 C1 108.1(8) . . ?
C3 C2 H2 126.0 . . ?
C1 C2 H2 126.0 . . ?
C2 C3 C4 110.2(9) . . ?
C2 C3 H3 124.9 . . ?
C4 C3 H3 124.9 . . ?
C5 C4 N1 127.6(7) . . ?
C5 C4 C3 125.3(8) . . ?
N1 C4 C3 107.1(7) . . ?
C4 C5 C6 122.8(7) . . ?
C4 C5 C16 119.6(7) . . ?
C6 C5 C16 117.7(7) . . ?
N2 C6 C7 110.6(7) . . ?
N2 C6 C5 126.8(7) . . ?
C7 C6 C5 122.7(7) . . ?
C8 C7 C6 104.6(8) . . ?
C8 C7 H7 127.7 . . ?
C6 C7 H7 127.7 . . ?
C7 C8 C9 105.0(7) . . ?
C7 C8 H8 127.5 . . ?
C9 C8 H8 127.5 . . ?
N2 C9 C8 112.2(7) . . ?
N2 C9 C21 125.4(7) . . ?
C8 C9 C21 122.3(7) . . ?
C1 C10 C1 121.6(9) 11 . ?
C1 C10 C11 119.2(5) 11 . ?
C1 C10 C11 119.2(5) . . ?
C12 C11 C12 120.3(10) 10_556 . ?
C12 C11 C10 119.9(5) 10_556 . ?
C12 C11 C10 119.9(5) . . ?
C11 C12 C13 119.5(9) . . ?
C11 C12 H12 120.2 . . ?
C13 C12 H12 120.2 . . ?
C14 C13 C12 120.6(9) . . ?
C14 C13 H13 119.7 . . ?
C12 C13 H13 119.7 . . ?
C13 C14 C13 119.4(9) 10_556 . ?
C13 C14 C15 120.3(5) 10_556 . ?
C13 C14 C15 120.3(5) . . ?
O1 C15 O1 120.7(7) 10_556 . ?
O1 C15 C14 119.6(4) 10_556 . ?
O1 C15 C14 119.7(4) . . ?
C17 C16 C17 118.4(8) 10_556 . ?
C17 C16 C5 120.7(4) 10_556 . ?
C17 C16 C5 120.7(4) . . ?
C16 C17 C18 120.2(7) . . ?
C16 C17 H17 119.9 . . ?
C18 C17 H17 119.9 . . ?
C19 C18 C17 122.3(6) . . ?
C19 C18 H18 118.9 . . ?
C17 C18 H18 118.9 . . ?
C18 C19 C18 116.1(7) . 10_556 ?
C18 C19 C20 121.9(3) . . ?
C18 C19 C20 121.9(3) 10_556 . ?
O2 C20 O2 125.3(6) . 10_556 ?
O2 C20 C19 117.2(3) . . ?
O2 C20 C19 117.2(3) 10_556 . ?
C9 C21 C9 127.6(9) 11 . ?
C9 C21 C22 116.2(5) 11 . ?
C9 C21 C22 116.2(5) . . ?
C23 C22 C23 112.8(11) 10_556 . ?
C23 C22 C21 123.6(6) 10_556 . ?
C23 C22 C21 123.6(6) . . ?
C24 C23 C22 123.0(11) . . ?
C24 C23 H23 118.5 . . ?
C22 C23 H23 118.5 . . ?
C25 C24 C23 123.5(10) . . ?
C25 C24 H24 118.2 . . ?
C23 C24 H24 118.2 . . ?
C24 C25 C24 114.3(11) . 10_556 ?
C24 C25 C26 122.9(5) . . ?
C24 C25 C26 122.9(5) 10_556 . ?
O3 C26 O3 127.1(10) . 10_556 ?
O3 C26 C25 116.4(5) . . ?
O3 C26 C25 116.4(5) 10_556 . ?
C31 N3 C31 67.0(11) . 11 ?
C31 N3 C27 118.1(8) . . ?
C31 N3 C27 79.2(7) 11 . ?
C31 N3 C27 79.2(7) . 11 ?
C31 N3 C27 118.1(8) 11 11 ?
C27 N3 C27 73.2(8) . 11 ?
C31 N3 Co2 115.7(6) . . ?
C31 N3 Co2 115.7(6) 11 . ?
C27 N3 Co2 125.6(5) . . ?
C27 N3 Co2 125.6(5) 11 . ?
N3 C27 C28 121.5(8) . . ?
N3 C27 C32 121.5(8) . . ?
C28 C27 C32 117.0(8) . . ?
C29 C28 C27 120.2(9) . . ?
C29 C28 H28 119.9 . . ?
C27 C28 H28 119.9 . . ?
C30 C29 C30 61.4(12) . 11 ?
C30 C29 C28 116.5(9) . . ?
C30 C29 C28 80.5(8) 11 . ?
C30 C29 C28 80.5(8) . 11 ?
C30 C29 C28 116.5(9) 11 11 ?
C28 C29 C28 73.6(11) . 11 ?
C30 C29 C29 123.1(8) . 9 ?
C30 C29 C29 123.1(8) 11 9 ?
C28 C29 C29 120.0(7) . 9 ?
C28 C29 C29 120.0(7) 11 9 ?
C29 C30 C31 120.7(10) . . ?
C29 C30 H30 119.6 . . ?
C31 C30 H30 119.6 . . ?
N3 C31 C30 122.2(11) . . ?
N3 C31 H31 118.9 . . ?
C30 C31 H31 118.9 . . ?
C27 C32 H32A 109.5 . . ?
C27 C32 H32B 109.5 . . ?
H32A C32 H32B 109.5 . . ?
C27 C32 H32C 109.5 . . ?
H32A C32 H32C 109.5 . . ?
H32B C32 H32C 109.5 . . ?
Co1 O4 H4A 122.1 . . ?
Co1 O4 H4B 121.1 . . ?
H4A O4 H4B 116.7 . . ?

loop_
_geom_bond_atom_site_label_1
_geom_bond_atom_site_label_2
_geom_bond_distance
_geom_bond_site_symmetry_2
_geom_bond_publ_flag
Co1 N1 1.986(6) 11 ?
Co1 N1 1.986(6) . ?
Co1 N2 2.062(6) 11 ?
Co1 N2 2.062(6) . ?
Co1 O4 2.149(9) . ?
Co1 O4 2.149(9) 10_556 ?
Co2 O1 2.012(5) . ?
Co2 O3 2.019(6) 1_545 ?
Co2 O2 2.039(4) 15_545 ?
Co2 O2 2.039(4) 5_445 ?
Co2 N3 2.072(6) . ?
Co2 Co2 2.8399(17) 10_556 ?
O1 C15 1.268(6) . ?
O2 C20 1.244(4) . ?
O2 Co2 2.039(4) 5 ?
O3 C26 1.231(6) . ?
N1 C4 1.397(9) . ?
N1 C1 1.429(9) . ?
N2 C9 1.272(8) . ?
N2 C6 1.277(9) . ?
C1 C10 1.310(9) . ?
C1 C2 1.495(11) . ?
C2 C3 1.343(12) . ?
C2 H2 0.9300 . ?
C3 C4 1.445(11) . ?
C3 H3 0.9300 . ?
C4 C5 1.328(11) . ?
C5 C6 1.463(7) . ?
C5 C16 1.478(10) . ?
C6 C7 1.422(11) . ?
C7 C8 1.337(11) . ?
C7 H7 0.9300 . ?
C8 C9 1.390(10) . ?
C8 H8 0.9300 . ?
C9 C21 1.409(8) . ?
C10 C1 1.310(9) 11 ?
C10 C11 1.480(7) . ?
C11 C12 1.390(6) . ?
C12 C13 1.391(7) . ?
C12 H12 0.9300 . ?
C13 C14 1.387(6) . ?
C13 H13 0.9300 . ?
C14 C15 1.480(7) . ?
C15 O1 1.268(6) 10_556 ?
C16 C17 1.377(6) . ?
C17 C18 1.385(6) . ?
C17 H17 0.9300 . ?
C18 C19 1.382(5) . ?
C18 H18 0.9300 . ?
C19 C20 1.474(6) . ?
C20 O2 1.244(4) 10_556 ?
C21 C9 1.409(8) 11 ?
C21 C22 1.507(7) . ?
C22 C23 1.399(13) . ?
C23 C24 1.385(13) . ?
C23 H23 0.9300 . ?
C24 C25 1.368(10) . ?
C24 H24 0.9300 . ?
C25 C26 1.495(13) . ?
C26 O3 1.231(6) 10_556 ?
N3 C31 1.330(7) . ?
N3 C31 1.330(7) 11 ?
N3 C27 1.343(6) . ?
N3 C27 1.343(6) 11 ?
C27 C28 1.398(7) . ?
C27 C32 1.519(7) . ?
C28 C29 1.376(7) . ?
C28 H28 0.9300 . ?
C29 C30 1.374(7) . ?
C29 C30 1.374(7) 11 ?
C29 C28 1.376(7) 11 ?
C29 C29 1.521(15) 9 ?
C30 C31 1.377(7) . ?
C30 H30 0.9300 . ?
C31 H31 0.9300 . ?
C32 H32A 0.9600 . ?
C32 H32B 0.9600 . ?
C32 H32C 0.9600 . ?
O4 H4A 0.9055 . ?
O4 H4B 0.8992 . ?

loop_
_platon_squeeze_void_nr
_platon_squeeze_void_average_x
_platon_squeeze_void_average_y
_platon_squeeze_void_average_z
_platon_squeeze_void_volume
_platon_squeeze_void_count_electrons
1 -0.006 0.172 0.012 11111.1 2597.2
